data_7706014
loop_
_publ_author_name
'Arata, Shogo'
'Suzuki, Kosuke'
'Yamaguchi, Kazuya'
'Sunada, Yusuke'

_publ_section_title
;
 Supersilyl as an effective monodentate ligand to stabilize
 four-coordinate manganese(II) complexes.
;
_journal_issue 48
_journal_name_full 'Dalton transactions (Cambridge, England : 2003)'
_journal_page_first 17537
_journal_page_last 17541
_journal_paper_doi 10.1039/d0dt03837g
_journal_volume 49
_journal_year 2020
_chemical_formula_moiety 'C40 H96 Mn2 N4 Si8'
_chemical_formula_sum 'C40 H96 Mn2 N4 Si8'
_chemical_formula_weight 967.79
_space_group_crystal_system triclinic
_space_group_IT_number 2
_space_group_name_Hall '-P 1'
_space_group_name_H-M_alt 'P -1'
_atom_sites_solution_hydrogens geom
_atom_sites_solution_primary direct
_atom_sites_solution_secondary difmap
_audit_update_record
;
2020-08-31 deposited with the CCDC.	2020-12-01 downloaded from the CCDC.
;
_cell_angle_alpha 97.083(5)
_cell_angle_beta 97.254(5)
_cell_angle_gamma 108.321(5)
_cell_formula_units_Z 2
_cell_length_a 9.769(4)
_cell_length_b 12.962(5)
_cell_length_c 14.713(5)
_cell_measurement_reflns_used 4380
_cell_measurement_temperature 203
_cell_measurement_theta_max 27.49
_cell_measurement_theta_min 3.03
_cell_volume 1728.0(11)
_computing_cell_refinement CrystalClear
_computing_data_collection 'CrystalClear (Rigaku Inc., 2008)'
_computing_data_reduction CrystalClear
_computing_molecular_graphics 'CrystalStructure 4.3'
_computing_publication_material 'CrystalStructure 4.3 (Rigaku, 2018)'
_computing_structure_refinement 'SHELXL Version 2017/1 (Sheldrick, 2008)'
_computing_structure_solution 'SHELXT Version 2014/5 (Sheldrick, 2014)'
_diffrn_ambient_temperature 203
_diffrn_detector_area_resol_mean 7.111
_diffrn_measured_fraction_theta_full 0.982
_diffrn_measured_fraction_theta_max 0.959
_diffrn_measurement_device_type 'Rigaku Saturn724'
_diffrn_measurement_method \w
_diffrn_radiation_type 'Mo K\a'
_diffrn_radiation_wavelength 0.71075
_diffrn_reflns_av_R_equivalents 0.1324
_diffrn_reflns_av_unetI/netI 0.1289
_diffrn_reflns_Laue_measured_fraction_full 0.982
_diffrn_reflns_Laue_measured_fraction_max 0.959
_diffrn_reflns_limit_h_max 12
_diffrn_reflns_limit_h_min -12
_diffrn_reflns_limit_k_max 16
_diffrn_reflns_limit_k_min -11
_diffrn_reflns_limit_l_max 15
_diffrn_reflns_limit_l_min -19
_diffrn_reflns_number 14386
_diffrn_reflns_point_group_measured_fraction_full 0.982
_diffrn_reflns_point_group_measured_fraction_max 0.959
_diffrn_reflns_theta_full 25.242
_diffrn_reflns_theta_max 27.536
_diffrn_reflns_theta_min 3.212
_diffrn_standards_number 0
_exptl_absorpt_coefficient_mu 1.055
_exptl_absorpt_correction_T_max 0.949
_exptl_absorpt_correction_T_min 0.761
_exptl_absorpt_correction_type multi-scan
_exptl_absorpt_process_details 'REQAB (Rigaku, 1998)'
_exptl_crystal_colour orange
_exptl_crystal_density_diffrn 1.860
_exptl_crystal_density_method 'not measured'
_exptl_crystal_description platelet
_exptl_crystal_F_000 1052.00
_exptl_crystal_size_max 0.100
_exptl_crystal_size_mid 0.050
_exptl_crystal_size_min 0.050
_refine_diff_density_max 0.78
_refine_diff_density_min -0.62
_refine_ls_extinction_method none
_refine_ls_goodness_of_fit_ref 1.029
_refine_ls_hydrogen_treatment mixed
_refine_ls_number_parameters 248
_refine_ls_number_reflns 7644
_refine_ls_number_restraints 0
_refine_ls_R_factor_all 0.1030
_refine_ls_R_factor_gt 0.0714
_refine_ls_shift/su_max 0.001
_refine_ls_structure_factor_coef Fsqd
_refine_ls_weighting_details 'w = 1/[\s^2^(Fo^2^)+(0.1023P)^2^] where P=(Fo^2^+2Fc^2^)/3'
_refine_ls_weighting_scheme calc
_refine_ls_wR_factor_gt 0.1888
_refine_ls_wR_factor_ref 0.2151
_reflns_Friedel_coverage 0.000
_reflns_number_gt 5136
_reflns_number_total 7644
_reflns_threshold_expression F^2^>2.0\s(F^2^)
_cod_data_source_file d0dt03837g2.cif
_cod_data_source_block '[Mn(Si(SiMe3)3)(NHC)(m-H)]2'
_cod_depositor_comments 'Adding full bibliography for 7706013--7706016.cif.'
_cod_original_cell_volume 1727.9(11)
_cod_database_code 7706014

loop_
_space_group_symop_id
_space_group_symop_operation_xyz
1 +X,+Y,+Z
2 -X,-Y,-Z

loop_
_atom_site_label
_atom_site_type_symbol
_atom_site_fract_x
_atom_site_fract_y
_atom_site_fract_z
_atom_site_U_iso_or_equiv
_atom_site_adp_type
_atom_site_occupancy
_atom_site_site_symmetry_order
_atom_site_calc_flag
_atom_site_refinement_flags_posn
_atom_site_refinement_flags_adp
_atom_site_refinement_flags_occupancy
_atom_site_disorder_assembly
_atom_site_disorder_group
Mn1 Mn 0.56572(6) 0.50665(4) 0.59166(4) 0.03093(17) Uani 1 1 d . . . . .
Si1 Si 0.53689(12) 0.37010(8) 0.70793(7) 0.0347(2) Uani 1 1 d . . . . .
Si2 Si 0.36436(13) 0.35125(9) 0.80780(8) 0.0413(3) Uani 1 1 d . . . . .
Si3 Si 0.76209(14) 0.42277(10) 0.80825(8) 0.0491(3) Uani 1 1 d . . . . .
Si4 Si 0.50286(15) 0.19105(9) 0.63576(9) 0.0473(3) Uani 1 1 d . . . . .
N1 N 0.7101(3) 0.7556(2) 0.6950(2) 0.0366(7) Uani 1 1 d . . . . .
N2 N 0.8589(3) 0.7155(2) 0.6131(2) 0.0386(7) Uani 1 1 d . . . . .
C1 C 0.3285(6) 0.4848(4) 0.8349(4) 0.0605(12) Uani 1 1 d . . . . .
H1A H 0.296649 0.506602 0.777385 0.073 Uiso 1 1 calc R U . . .
H1B H 0.252670 0.475235 0.872918 0.073 Uiso 1 1 calc R U . . .
H1C H 0.417618 0.541442 0.868395 0.073 Uiso 1 1 calc R U . . .
C2 C 0.4251(6) 0.3140(5) 0.9213(3) 0.0694(14) Uani 1 1 d . . . . .
H2A H 0.519494 0.367384 0.950818 0.083 Uiso 1 1 calc R U . . .
H2B H 0.353838 0.314219 0.961573 0.083 Uiso 1 1 calc R U . . .
H2C H 0.433555 0.241067 0.910374 0.083 Uiso 1 1 calc R U . . .
C3 C 0.1830(5) 0.2412(4) 0.7610(4) 0.0601(12) Uani 1 1 d . . . . .
H3A H 0.142959 0.254180 0.701379 0.072 Uiso 1 1 calc R U . . .
H3B H 0.195972 0.169624 0.753004 0.072 Uiso 1 1 calc R U . . .
H3C H 0.116255 0.242776 0.804203 0.072 Uiso 1 1 calc R U . . .
C4 C 0.7871(7) 0.5478(5) 0.8964(4) 0.0855(18) Uani 1 1 d . . . . .
H4A H 0.710374 0.531154 0.933676 0.103 Uiso 1 1 calc R U . . .
H4B H 0.881820 0.568780 0.936406 0.103 Uiso 1 1 calc R U . . .
H4C H 0.782151 0.608217 0.864689 0.103 Uiso 1 1 calc R U . . .
C5 C 0.7989(8) 0.3169(6) 0.8753(5) 0.102(2) Uani 1 1 d . . . . .
H5A H 0.723174 0.293169 0.912493 0.122 Uiso 1 1 calc R U . . .
H5B H 0.798944 0.253904 0.832277 0.122 Uiso 1 1 calc R U . . .
H5C H 0.893533 0.349033 0.915853 0.122 Uiso 1 1 calc R U . . .
C6 C 0.9138(6) 0.4620(5) 0.7398(4) 0.0796(16) Uani 1 1 d . . . . .
H6A H 0.905152 0.399468 0.693165 0.096 Uiso 1 1 calc R U . . .
H6B H 0.907661 0.523193 0.709567 0.096 Uiso 1 1 calc R U . . .
H6C H 1.007330 0.483755 0.781285 0.096 Uiso 1 1 calc R U . . .
C7 C 0.4683(7) 0.0854(4) 0.7152(4) 0.0722(15) Uani 1 1 d . . . . .
H7A H 0.548994 0.107450 0.767201 0.087 Uiso 1 1 calc R U . . .
H7B H 0.377994 0.080215 0.738218 0.087 Uiso 1 1 calc R U . . .
H7C H 0.460050 0.014127 0.681006 0.087 Uiso 1 1 calc R U . . .
C8 C 0.3417(6) 0.1415(4) 0.5377(3) 0.0622(13) Uani 1 1 d . . . . .
H8A H 0.354465 0.193403 0.494757 0.075 Uiso 1 1 calc R U . . .
H8B H 0.334741 0.069655 0.505339 0.075 Uiso 1 1 calc R U . . .
H8C H 0.252686 0.135743 0.562550 0.075 Uiso 1 1 calc R U . . .
C9 C 0.6679(6) 0.1852(4) 0.5834(4) 0.0757(16) Uani 1 1 d . . . . .
H9A H 0.753982 0.210211 0.631855 0.091 Uiso 1 1 calc R U . . .
H9B H 0.651856 0.109853 0.554738 0.091 Uiso 1 1 calc R U . . .
H9C H 0.682521 0.232422 0.536700 0.091 Uiso 1 1 calc R U . . .
C10 C 0.7314(4) 0.6702(3) 0.6419(2) 0.0345(7) Uani 1 1 d . . . . .
C11 C 0.5802(5) 0.7376(3) 0.7393(3) 0.0454(9) Uani 1 1 d . . . . .
H11 H 0.535540 0.656813 0.734834 0.054 Uiso 1 1 calc R U . . .
C12 C 0.6187(6) 0.7865(4) 0.8422(4) 0.0691(14) Uani 1 1 d . . . . .
H12A H 0.529804 0.772643 0.868502 0.083 Uiso 1 1 calc R U . . .
H12B H 0.682225 0.752631 0.873679 0.083 Uiso 1 1 calc R U . . .
H12C H 0.668768 0.865407 0.850085 0.083 Uiso 1 1 calc R U . . .
C13 C 0.4677(6) 0.7753(4) 0.6867(4) 0.0670(14) Uani 1 1 d . . . . .
H13A H 0.383099 0.762459 0.717332 0.080 Uiso 1 1 calc R U . . .
H13B H 0.509460 0.853411 0.685107 0.080 Uiso 1 1 calc R U . . .
H13C H 0.438036 0.734269 0.623603 0.080 Uiso 1 1 calc R U . . .
C14 C 0.9188(4) 0.6467(3) 0.5525(3) 0.0436(9) Uani 1 1 d . . . . .
H14 H 0.860203 0.568828 0.552030 0.052 Uiso 1 1 calc R U . . .
C15 C 1.0772(5) 0.6602(4) 0.5901(4) 0.0604(12) Uani 1 1 d . . . . .
H15A H 1.111070 0.613596 0.548093 0.072 Uiso 1 1 calc R U . . .
H15B H 1.137947 0.736616 0.595114 0.072 Uiso 1 1 calc R U . . .
H15C H 1.083435 0.638846 0.651004 0.072 Uiso 1 1 calc R U . . .
C16 C 0.8973(6) 0.6660(4) 0.4531(3) 0.0583(12) Uani 1 1 d . . . . .
H16A H 0.937278 0.620113 0.414849 0.070 Uiso 1 1 calc R U . . .
H16B H 0.793545 0.647136 0.429645 0.070 Uiso 1 1 calc R U . . .
H16C H 0.947273 0.742986 0.450984 0.070 Uiso 1 1 calc R U . . .
C17 C 0.8220(5) 0.8534(3) 0.6958(3) 0.0458(9) Uani 1 1 d . . . . .
C18 C 0.9159(5) 0.8291(3) 0.6445(3) 0.0481(10) Uani 1 1 d . . . . .
C19 C 0.8284(6) 0.9642(3) 0.7433(4) 0.0693(14) Uani 1 1 d . . . . .
H19A H 0.745443 0.955967 0.775089 0.083 Uiso 1 1 calc R U . . .
H19B H 0.918630 0.997015 0.788116 0.083 Uiso 1 1 calc R U . . .
H19C H 0.825363 1.011567 0.697427 0.083 Uiso 1 1 calc R U . . .
C20 C 1.0525(6) 0.9046(4) 0.6221(4) 0.0732(15) Uani 1 1 d . . . . .
H20A H 1.096504 0.862232 0.583517 0.088 Uiso 1 1 calc R U . . .
H20B H 1.029302 0.958795 0.588900 0.088 Uiso 1 1 calc R U . . .
H20C H 1.120741 0.941850 0.679262 0.088 Uiso 1 1 calc R U . . .
H1 H 0.398(3) 0.536(2) 0.5353(19) 0.005(6) Uiso 1 1 d . . . . .

loop_
_atom_site_aniso_label
_atom_site_aniso_U_11
_atom_site_aniso_U_22
_atom_site_aniso_U_33
_atom_site_aniso_U_23
_atom_site_aniso_U_13
_atom_site_aniso_U_12
Mn1 0.0311(3) 0.0298(3) 0.0303(3) 0.0050(2) 0.0029(2) 0.0090(2)
Si1 0.0384(6) 0.0352(5) 0.0336(5) 0.0094(4) 0.0067(4) 0.0151(4)
Si2 0.0428(6) 0.0470(6) 0.0340(5) 0.0089(4) 0.0096(5) 0.0133(5)
Si3 0.0413(7) 0.0635(7) 0.0439(6) 0.0159(5) 0.0011(5) 0.0195(6)
Si4 0.0585(8) 0.0363(6) 0.0531(7) 0.0097(5) 0.0124(6) 0.0226(5)
N1 0.0370(17) 0.0322(15) 0.0369(16) 0.0013(12) 0.0018(13) 0.0101(13)
N2 0.0321(17) 0.0381(16) 0.0400(17) 0.0039(13) 0.0049(14) 0.0057(13)
C1 0.058(3) 0.058(3) 0.064(3) -0.002(2) 0.021(3) 0.020(2)
C2 0.067(4) 0.095(4) 0.049(3) 0.025(3) 0.018(3) 0.023(3)
C3 0.046(3) 0.065(3) 0.060(3) 0.015(2) 0.014(2) 0.002(2)
C4 0.067(4) 0.091(4) 0.069(4) -0.020(3) -0.012(3) 0.007(3)
C5 0.079(5) 0.122(5) 0.111(5) 0.071(4) -0.005(4) 0.030(4)
C6 0.044(3) 0.111(4) 0.093(4) 0.040(4) 0.015(3) 0.029(3)
C7 0.084(4) 0.041(2) 0.096(4) 0.025(2) 0.006(3) 0.026(3)
C8 0.077(4) 0.046(2) 0.057(3) -0.001(2) 0.001(3) 0.019(2)
C9 0.078(4) 0.065(3) 0.095(4) -0.001(3) 0.031(3) 0.038(3)
C10 0.0331(19) 0.0392(18) 0.0319(18) 0.0067(14) 0.0036(15) 0.0136(15)
C11 0.049(2) 0.043(2) 0.045(2) -0.0005(17) 0.0102(19) 0.0185(18)
C12 0.070(4) 0.076(3) 0.060(3) 0.003(3) 0.019(3) 0.023(3)
C13 0.051(3) 0.072(3) 0.083(4) 0.004(3) 0.007(3) 0.032(3)
C14 0.034(2) 0.049(2) 0.047(2) 0.0032(18) 0.0117(18) 0.0138(17)
C15 0.036(2) 0.071(3) 0.076(3) 0.020(3) 0.013(2) 0.018(2)
C16 0.059(3) 0.064(3) 0.052(3) 0.007(2) 0.018(2) 0.018(2)
C17 0.044(2) 0.0349(19) 0.049(2) -0.0003(16) 0.0023(19) 0.0042(17)
C18 0.038(2) 0.039(2) 0.055(3) 0.0050(18) 0.0019(19) 0.0002(17)
C19 0.076(4) 0.038(2) 0.080(4) -0.008(2) 0.010(3) 0.008(2)
C20 0.062(3) 0.051(3) 0.084(4) -0.002(2) 0.021(3) -0.010(2)

loop_
_atom_type_symbol
_atom_type_description
_atom_type_scat_dispersion_real
_atom_type_scat_dispersion_imag
_atom_type_scat_source
H H 0.0000 0.0000
;
International Tables for Crystallography
(Vol. C, Table 6.1.1.4)
;
N N 0.0061 0.0033
;
International Tables for Crystallography
(Vol. C, Tables 4.2.6.8 and 6.1.1.4)
;
Mn Mn 0.3368 0.7283
;
International Tables for Crystallography
(Vol. C, Tables 4.2.6.8 and 6.1.1.4)
;
Si Si 0.0817 0.0704
;
International Tables for Crystallography
(Vol. C, Tables 4.2.6.8 and 6.1.1.4)
;
C C 0.0033 0.0016
;
International Tables for Crystallography
(Vol. C, Tables 4.2.6.8 and 6.1.1.4)
;

loop_
_geom_angle_atom_site_label_1
_geom_angle_atom_site_label_2
_geom_angle_atom_site_label_3
_geom_angle
_geom_angle_site_symmetry_1
_geom_angle_site_symmetry_3
_geom_angle_publ_flag
C10 Mn1 Si1 115.74(10) . . ?
C10 Mn1 Mn1 110.02(10) . 2_666 ?
Si1 Mn1 Mn1 134.23(4) . 2_666 ?
C10 Mn1 H1 104.4(7) . . ?
Si1 Mn1 H1 119.8(8) . . ?
Mn1 Mn1 H1 45.3(8) 2_666 . ?
Si4 Si1 Si3 104.20(6) . . ?
Si4 Si1 Si2 105.50(6) . . ?
Si3 Si1 Si2 104.21(6) . . ?
Si4 Si1 Mn1 112.26(6) . . ?
Si3 Si1 Mn1 106.68(5) . . ?
Si2 Si1 Mn1 122.34(5) . . ?
C2 Si2 C3 103.8(2) . . ?
C2 Si2 C1 107.3(2) . . ?
C3 Si2 C1 107.2(2) . . ?
C2 Si2 Si1 113.38(17) . . ?
C3 Si2 Si1 114.86(16) . . ?
C1 Si2 Si1 109.78(16) . . ?
C6 Si3 C4 106.6(3) . . ?
C6 Si3 C5 105.6(3) . . ?
C4 Si3 C5 106.5(3) . . ?
C6 Si3 Si1 109.3(2) . . ?
C4 Si3 Si1 111.0(2) . . ?
C5 Si3 Si1 117.1(2) . . ?
C8 Si4 C7 106.4(2) . . ?
C8 Si4 C9 106.8(3) . . ?
C7 Si4 C9 107.0(3) . . ?
C8 Si4 Si1 110.87(14) . . ?
C7 Si4 Si1 114.42(18) . . ?
C9 Si4 Si1 111.00(17) . . ?
C10 N1 C17 110.3(3) . . ?
C10 N1 C11 120.6(3) . . ?
C17 N1 C11 129.0(3) . . ?
C10 N2 C18 111.4(3) . . ?
C10 N2 C14 120.5(3) . . ?
C18 N2 C14 128.0(3) . . ?
Si2 C1 H1A 109.5 . . ?
Si2 C1 H1B 109.5 . . ?
H1A C1 H1B 109.5 . . ?
Si2 C1 H1C 109.5 . . ?
H1A C1 H1C 109.5 . . ?
H1B C1 H1C 109.5 . . ?
Si2 C2 H2A 109.5 . . ?
Si2 C2 H2B 109.5 . . ?
H2A C2 H2B 109.5 . . ?
Si2 C2 H2C 109.5 . . ?
H2A C2 H2C 109.5 . . ?
H2B C2 H2C 109.5 . . ?
Si2 C3 H3A 109.5 . . ?
Si2 C3 H3B 109.5 . . ?
H3A C3 H3B 109.5 . . ?
Si2 C3 H3C 109.5 . . ?
H3A C3 H3C 109.5 . . ?
H3B C3 H3C 109.5 . . ?
Si3 C4 H4A 109.5 . . ?
Si3 C4 H4B 109.5 . . ?
H4A C4 H4B 109.5 . . ?
Si3 C4 H4C 109.5 . . ?
H4A C4 H4C 109.5 . . ?
H4B C4 H4C 109.5 . . ?
Si3 C5 H5A 109.5 . . ?
Si3 C5 H5B 109.5 . . ?
H5A C5 H5B 109.5 . . ?
Si3 C5 H5C 109.5 . . ?
H5A C5 H5C 109.5 . . ?
H5B C5 H5C 109.5 . . ?
Si3 C6 H6A 109.5 . . ?
Si3 C6 H6B 109.5 . . ?
H6A C6 H6B 109.5 . . ?
Si3 C6 H6C 109.5 . . ?
H6A C6 H6C 109.5 . . ?
H6B C6 H6C 109.5 . . ?
Si4 C7 H7A 109.5 . . ?
Si4 C7 H7B 109.5 . . ?
H7A C7 H7B 109.5 . . ?
Si4 C7 H7C 109.5 . . ?
H7A C7 H7C 109.5 . . ?
H7B C7 H7C 109.5 . . ?
Si4 C8 H8A 109.5 . . ?
Si4 C8 H8B 109.5 . . ?
H8A C8 H8B 109.5 . . ?
Si4 C8 H8C 109.5 . . ?
H8A C8 H8C 109.5 . . ?
H8B C8 H8C 109.5 . . ?
Si4 C9 H9A 109.5 . . ?
Si4 C9 H9B 109.5 . . ?
H9A C9 H9B 109.5 . . ?
Si4 C9 H9C 109.5 . . ?
H9A C9 H9C 109.5 . . ?
H9B C9 H9C 109.5 . . ?
N2 C10 N1 104.8(3) . . ?
N2 C10 Mn1 128.7(2) . . ?
N1 C10 Mn1 125.1(3) . . ?
N1 C11 C13 111.1(4) . . ?
N1 C11 C12 112.3(4) . . ?
C13 C11 C12 113.2(4) . . ?
N1 C11 H11 106.6 . . ?
C13 C11 H11 106.6 . . ?
C12 C11 H11 106.6 . . ?
C11 C12 H12A 109.5 . . ?
C11 C12 H12B 109.5 . . ?
H12A C12 H12B 109.5 . . ?
C11 C12 H12C 109.5 . . ?
H12A C12 H12C 109.5 . . ?
H12B C12 H12C 109.5 . . ?
C11 C13 H13A 109.5 . . ?
C11 C13 H13B 109.5 . . ?
H13A C13 H13B 109.5 . . ?
C11 C13 H13C 109.5 . . ?
H13A C13 H13C 109.5 . . ?
H13B C13 H13C 109.5 . . ?
N2 C14 C16 111.0(3) . . ?
N2 C14 C15 112.7(4) . . ?
C16 C14 C15 112.6(4) . . ?
N2 C14 H14 106.7 . . ?
C16 C14 H14 106.7 . . ?
C15 C14 H14 106.7 . . ?
C14 C15 H15A 109.5 . . ?
C14 C15 H15B 109.5 . . ?
H15A C15 H15B 109.5 . . ?
C14 C15 H15C 109.5 . . ?
H15A C15 H15C 109.5 . . ?
H15B C15 H15C 109.5 . . ?
C14 C16 H16A 109.5 . . ?
C14 C16 H16B 109.5 . . ?
H16A C16 H16B 109.5 . . ?
C14 C16 H16C 109.5 . . ?
H16A C16 H16C 109.5 . . ?
H16B C16 H16C 109.5 . . ?
C18 C17 N1 107.4(3) . . ?
C18 C17 C19 128.2(4) . . ?
N1 C17 C19 124.4(4) . . ?
C17 C18 N2 106.0(3) . . ?
C17 C18 C20 128.9(4) . . ?
N2 C18 C20 125.0(4) . . ?
C17 C19 H19A 109.5 . . ?
C17 C19 H19B 109.5 . . ?
H19A C19 H19B 109.5 . . ?
C17 C19 H19C 109.5 . . ?
H19A C19 H19C 109.5 . . ?
H19B C19 H19C 109.5 . . ?
C18 C20 H20A 109.5 . . ?
C18 C20 H20B 109.5 . . ?
H20A C20 H20B 109.5 . . ?
C18 C20 H20C 109.5 . . ?
H20A C20 H20C 109.5 . . ?
H20B C20 H20C 109.5 . . ?

loop_
_geom_bond_atom_site_label_1
_geom_bond_atom_site_label_2
_geom_bond_distance
_geom_bond_site_symmetry_2
_geom_bond_publ_flag
Mn1 C10 2.194(4) . ?
Mn1 Si1 2.5872(13) . ?
Mn1 Mn1 2.7972(14) 2_666 ?
Mn1 H1 1.91(3) . ?
Si1 Si4 2.3329(16) . ?
Si1 Si3 2.3391(18) . ?
Si1 Si2 2.3483(16) . ?
Si2 C2 1.872(5) . ?
Si2 C3 1.873(5) . ?
Si2 C1 1.877(4) . ?
Si3 C6 1.870(5) . ?
Si3 C4 1.877(5) . ?
Si3 C5 1.882(5) . ?
Si4 C8 1.880(5) . ?
Si4 C7 1.887(5) . ?
Si4 C9 1.891(5) . ?
N1 C10 1.361(4) . ?
N1 C17 1.387(5) . ?
N1 C11 1.466(5) . ?
N2 C10 1.345(4) . ?
N2 C18 1.394(5) . ?
N2 C14 1.482(5) . ?
C1 H1A 0.9700 . ?
C1 H1B 0.9700 . ?
C1 H1C 0.9700 . ?
C2 H2A 0.9700 . ?
C2 H2B 0.9700 . ?
C2 H2C 0.9700 . ?
C3 H3A 0.9700 . ?
C3 H3B 0.9700 . ?
C3 H3C 0.9700 . ?
C4 H4A 0.9700 . ?
C4 H4B 0.9700 . ?
C4 H4C 0.9700 . ?
C5 H5A 0.9700 . ?
C5 H5B 0.9700 . ?
C5 H5C 0.9700 . ?
C6 H6A 0.9700 . ?
C6 H6B 0.9700 . ?
C6 H6C 0.9700 . ?
C7 H7A 0.9700 . ?
C7 H7B 0.9700 . ?
C7 H7C 0.9700 . ?
C8 H8A 0.9700 . ?
C8 H8B 0.9700 . ?
C8 H8C 0.9700 . ?
C9 H9A 0.9700 . ?
C9 H9B 0.9700 . ?
C9 H9C 0.9700 . ?
C11 C13 1.503(6) . ?
C11 C12 1.518(6) . ?
C11 H11 0.9900 . ?
C12 H12A 0.9700 . ?
C12 H12B 0.9700 . ?
C12 H12C 0.9700 . ?
C13 H13A 0.9700 . ?
C13 H13B 0.9700 . ?
C13 H13C 0.9700 . ?
C14 C16 1.515(6) . ?
C14 C15 1.523(6) . ?
C14 H14 0.9900 . ?
C15 H15A 0.9700 . ?
C15 H15B 0.9700 . ?
C15 H15C 0.9700 . ?
C16 H16A 0.9700 . ?
C16 H16B 0.9700 . ?
C16 H16C 0.9700 . ?
C17 C18 1.345(6) . ?
C17 C19 1.496(5) . ?
C18 C20 1.489(6) . ?
C19 H19A 0.9700 . ?
C19 H19B 0.9700 . ?
C19 H19C 0.9700 . ?
C20 H20A 0.9700 . ?
C20 H20B 0.9700 . ?
C20 H20C 0.9700 . ?

loop_
_geom_torsion_atom_site_label_1
_geom_torsion_atom_site_label_2
_geom_torsion_atom_site_label_3
_geom_torsion_atom_site_label_4
_geom_torsion
_geom_torsion_site_symmetry_1
_geom_torsion_site_symmetry_2
_geom_torsion_site_symmetry_3
_geom_torsion_site_symmetry_4
_geom_torsion_publ_flag
C18 N2 C10 N1 -2.1(4) . . . . ?
C14 N2 C10 N1 -179.8(3) . . . . ?
C18 N2 C10 Mn1 164.9(3) . . . . ?
C14 N2 C10 Mn1 -12.8(5) . . . . ?
C17 N1 C10 N2 2.1(4) . . . . ?
C11 N1 C10 N2 -179.8(3) . . . . ?
C17 N1 C10 Mn1 -165.5(3) . . . . ?
C11 N1 C10 Mn1 12.6(5) . . . . ?
C10 N1 C11 C13 -102.3(4) . . . . ?
C17 N1 C11 C13 75.4(5) . . . . ?
C10 N1 C11 C12 129.7(4) . . . . ?
C17 N1 C11 C12 -52.5(6) . . . . ?
C10 N2 C14 C16 104.6(4) . . . . ?
C18 N2 C14 C16 -72.7(5) . . . . ?
C10 N2 C14 C15 -128.1(4) . . . . ?
C18 N2 C14 C15 54.6(5) . . . . ?
C10 N1 C17 C18 -1.3(5) . . . . ?
C11 N1 C17 C18 -179.2(4) . . . . ?
C10 N1 C17 C19 176.6(4) . . . . ?
C11 N1 C17 C19 -1.3(7) . . . . ?
N1 C17 C18 N2 -0.1(5) . . . . ?
C19 C17 C18 N2 -177.9(5) . . . . ?
N1 C17 C18 C20 178.9(5) . . . . ?
C19 C17 C18 C20 1.1(9) . . . . ?
C10 N2 C18 C17 1.4(5) . . . . ?
C14 N2 C18 C17 178.9(4) . . . . ?
C10 N2 C18 C20 -177.6(5) . . . . ?
C14 N2 C18 C20 -0.1(7) . . . . ?
